data_4345643
loop_
_publ_author_name
'Huang, Chao'
'Han, Xiao'
'Shao, ZhiChao'
'Gao, Kuan'
'Liu, Mengjia'
'Wang, Yanjie'
'Wu, Jie'
'Hou, Hongwei'
'Mi, Liwei'

_publ_section_title
;
 Solvent-Induced Assembly of Sliver Coordination Polymers (CPs) as
 Cooperative Catalysts for Synthesizing of Cyclopentenone[b]pyrroles
 Frameworks.
;
_journal_issue 9
_journal_name_full 'Inorganic chemistry'
_journal_page_first 4874
_journal_page_last 4884
_journal_paper_doi 10.1021/acs.inorgchem.6b03091
_journal_volume 56
_journal_year 2017
_chemical_formula_moiety 'C10 H10 Ag4 N16 O4'
_chemical_formula_sum 'C10 H10 Ag4 N16 O4'
_chemical_formula_weight 849.82
_chemical_name_systematic
; 
 ? 
;
_space_group_IT_number 2
_symmetry_cell_setting triclinic
_symmetry_space_group_name_Hall '-P 1'
_symmetry_space_group_name_H-M 'P -1'
_atom_sites_solution_hydrogens geom
_atom_sites_solution_primary direct
_atom_sites_solution_secondary difmap
_audit_creation_method SHELXL-97
_cell_angle_alpha 97.65(3)
_cell_angle_beta 105.80(3)
_cell_angle_gamma 92.14(3)
_cell_formula_units_Z 2
_cell_length_a 8.6114(17)
_cell_length_b 10.243(2)
_cell_length_c 12.344(3)
_cell_measurement_reflns_used 3130
_cell_measurement_temperature 293(2)
_cell_measurement_theta_max 27.8884
_cell_measurement_theta_min 2.0120
_cell_volume 1035.3(4)
_computing_cell_refinement 'CrystalClear (Rigaku/MSC Inc., 2006)'
_computing_data_collection 'CrystalClear (Rigaku/MSC Inc., 2006)'
_computing_data_reduction 'CrystalClear (Rigaku/MSC Inc., 2006)'
_computing_molecular_graphics SHELXTL
_computing_publication_material SHELXTL
_computing_structure_refinement 'SHELXL-97 (Sheldrick, 1997)'
_computing_structure_solution 'SHELXS-97 (Sheldrick, 1990)'
_diffrn_ambient_temperature 293(2)
_diffrn_detector_area_resol_mean 28.5714
_diffrn_measured_fraction_theta_full 0.995
_diffrn_measured_fraction_theta_max 0.995
_diffrn_measurement_device_type Saturn724
_diffrn_measurement_method dtprofit.ref
_diffrn_radiation_monochromator graphite
_diffrn_radiation_source 'fine-focus sealed tube'
_diffrn_radiation_type MoK\a
_diffrn_radiation_wavelength 0.71073
_diffrn_reflns_av_R_equivalents 0.0375
_diffrn_reflns_av_sigmaI/netI 0.0345
_diffrn_reflns_limit_h_max 10
_diffrn_reflns_limit_h_min -10
_diffrn_reflns_limit_k_max 12
_diffrn_reflns_limit_k_min -12
_diffrn_reflns_limit_l_max 14
_diffrn_reflns_limit_l_min -14
_diffrn_reflns_number 10610
_diffrn_reflns_theta_full 25.50
_diffrn_reflns_theta_max 25.50
_diffrn_reflns_theta_min 1.73
_diffrn_standards_number 4873
_exptl_absorpt_coefficient_mu 3.787
_exptl_absorpt_correction_T_max 0.7268
_exptl_absorpt_correction_T_min 0.6388
_exptl_absorpt_correction_type numerical
_exptl_absorpt_process_details 'CrystalClear (Rigaku/MSC Inc., 2006)'
_exptl_crystal_colour Colorless
_exptl_crystal_density_diffrn 2.726
_exptl_crystal_density_method 'not measured'
_exptl_crystal_description Prism
_exptl_crystal_F_000 804
_exptl_crystal_size_max 0.13
_exptl_crystal_size_mid 0.11
_exptl_crystal_size_min 0.09
_refine_diff_density_max 5.638
_refine_diff_density_min -4.505
_refine_diff_density_rms 0.271
_refine_ls_extinction_method none
_refine_ls_goodness_of_fit_ref 1.102
_refine_ls_hydrogen_treatment mixed
_refine_ls_matrix_type full
_refine_ls_number_parameters 307
_refine_ls_number_reflns 3840
_refine_ls_number_restraints 18
_refine_ls_restrained_S_all 1.122
_refine_ls_R_factor_all 0.0842
_refine_ls_R_factor_gt 0.0757
_refine_ls_shift/su_max 0.000
_refine_ls_shift/su_mean 0.000
_refine_ls_structure_factor_coef Fsqd
_refine_ls_weighting_details 'calc w=1/[\s^2^(Fo^2^)+(0.0873P)^2^+23.3087P] where P=(Fo^2^+2Fc^2^)/3'
_refine_ls_weighting_scheme calc
_refine_ls_wR_factor_gt 0.1864
_refine_ls_wR_factor_ref 0.2005
_reflns_number_gt 3355
_reflns_number_total 3840
_reflns_threshold_expression >2sigma(I)
_cod_data_source_file ic6b03091_si_002.cif
_cod_data_source_block complex_3
_cod_depositor_comments
;
The following automatic conversions were performed:

'_symmetry_cell_setting' value 'Triclinic' changed to 'triclinic'
according to
/home/data/users/saulius/crontab/automatic-downloads/rss-feeds/ACS/lib/dictionaries/cif_core.dic
dictionary named 'cif_core.dic' version 2.4.2 from 2011-04-26.

'_exptl_absorpt_correction_type' value 'Numerical' changed to
'numerical' according to
/home/data/users/saulius/crontab/automatic-downloads/rss-feeds/ACS/lib/dictionaries/cif_core.dic
dictionary named 'cif_core.dic' version 2.4.2 from 2011-04-26.

Automatic conversion script
Id: cif_fix_values 4973 2017-02-22 13:04:09Z antanas 

 Adding full bibliography for 4345641--4345643.cif.
;
_cod_original_sg_symbol_Hall '-P 1   '
_cod_original_sg_symbol_H-M 'P-1   '
_cod_database_code 4345643

loop_
_symmetry_equiv_pos_as_xyz
'x, y, z'
'-x, -y, -z'

loop_
_atom_site_label
_atom_site_type_symbol
_atom_site_fract_x
_atom_site_fract_y
_atom_site_fract_z
_atom_site_U_iso_or_equiv
_atom_site_adp_type
_atom_site_occupancy
_atom_site_symmetry_multiplicity
_atom_site_calc_flag
_atom_site_refinement_flags
Ag1 Ag 0.05176(10) 1.01326(9) 0.16972(8) 0.0334(3) Uani 1 1 d .
Ag2 Ag -0.18754(11) 0.27331(10) 0.28652(8) 0.0418(3) Uani 1 1 d U
Ag3 Ag 0.37654(17) 0.85019(14) 0.29114(13) 0.0668(4) Uani 1 1 d U
Ag4 Ag 0.32292(15) 0.55157(16) 0.26994(12) 0.0689(4) Uani 1 1 d .
O1 O 0.2614(15) 0.8652(14) 0.4296(11) 0.074(3) Uani 1 1 d .
O2 O 0.5559(13) 0.5928(12) 0.3977(9) 0.062(3) Uani 1 1 d .
O3 O 0.2162(17) 0.3909(12) 0.1186(11) 0.073(3) Uani 1 1 d .
O4 O 0.0394(16) 0.2916(17) 0.4256(11) 0.086(4) Uani 1 1 d .
N1 N 0.5549(11) 1.2159(9) 0.2790(7) 0.0269(19) Uani 1 1 d .
N2 N 0.4859(12) 1.2635(10) 0.3619(8) 0.033(2) Uani 1 1 d .
N3 N 0.3398(13) 1.2074(10) 0.3371(8) 0.035(2) Uani 1 1 d .
N4 N 0.3081(11) 1.1224(9) 0.2378(7) 0.0286(19) Uani 1 1 d .
N5 N 0.6362(11) 0.9068(9) 0.2946(8) 0.0284(19) Uani 1 1 d .
N6 N 0.7649(12) 0.8863(11) 0.3792(8) 0.036(2) Uani 1 1 d .
N7 N 0.8981(12) 0.9145(10) 0.3537(8) 0.034(2) Uani 1 1 d .
N8 N 0.8595(11) 0.9541(9) 0.2502(8) 0.0293(19) Uani 1 1 d .
N9 N -0.2489(10) 0.2359(9) -0.0932(7) 0.0258(18) Uani 1 1 d U
N10 N -0.1334(11) 0.1540(9) -0.0545(8) 0.0282(19) Uani 1 1 d .
N11 N -0.0930(11) 0.1671(9) 0.0569(8) 0.0257(18) Uani 1 1 d .
N12 N -0.1788(11) 0.2592(9) 0.0957(7) 0.0244(18) Uani 1 1 d .
N13 N -0.1758(12) 0.5537(13) 0.2852(9) 0.045(3) Uani 1 1 d .
N14 N -0.0154(13) 0.5851(12) 0.3340(8) 0.043(3) Uani 1 1 d .
N15 N 0.0543(13) 0.5934(13) 0.2539(9) 0.046(3) Uani 1 1 d .
N16 N -0.0577(13) 0.5687(14) 0.1509(9) 0.050(3) Uani 1 1 d .
C1 C 0.6296(12) 0.9227(10) 0.0066(8) 0.0210(19) Uani 1 1 d .
H1A H 0.7173 0.8713 0.0112 0.025 Uiso 1 1 calc R
C2 C 0.5984(12) 0.9801(9) 0.1052(8) 0.0203(19) Uani 1 1 d .
C3 C 0.4693(11) 1.0593(9) 0.1014(8) 0.0190(18) Uani 1 1 d .
C4 C 0.4426(12) 1.1313(10) 0.2049(8) 0.0195(19) Uani 1 1 d .
C5 C 0.6989(12) 0.9489(10) 0.2172(8) 0.022(2) Uani 1 1 d .
C6 C -0.4678(12) 0.6091(10) 0.0822(8) 0.0212(19) Uani 1 1 d .
H6 H -0.4465 0.6827 0.1385 0.025 Uiso 1 1 calc R
C7 C -0.3534(12) 0.5174(9) 0.0872(8) 0.022(2) Uani 1 1 d .
C8 C -0.3869(13) 0.4038(10) 0.0031(9) 0.024(2) Uani 1 1 d .
C9 C -0.2721(12) 0.3019(9) 0.0033(9) 0.023(2) Uani 1 1 d .
C10 C -0.1970(13) 0.5463(10) 0.1752(9) 0.026(2) Uani 1 1 d .

loop_
_atom_site_aniso_label
_atom_site_aniso_U_11
_atom_site_aniso_U_22
_atom_site_aniso_U_33
_atom_site_aniso_U_23
_atom_site_aniso_U_13
_atom_site_aniso_U_12
Ag1 0.0267(5) 0.0365(5) 0.0397(5) 0.0046(4) 0.0135(4) 0.0077(4)
Ag2 0.0320(5) 0.0437(6) 0.0427(6) 0.0023(4) 0.0014(4) -0.0029(4)
Ag3 0.0682(8) 0.0712(8) 0.0906(10) 0.0450(7) 0.0527(7) 0.0301(7)
Ag4 0.0440(7) 0.0868(10) 0.0643(8) 0.0001(7) 0.0042(6) -0.0207(6)
O1 0.067(8) 0.093(9) 0.076(8) 0.018(7) 0.042(7) 0.018(7)
O2 0.050(6) 0.075(8) 0.056(6) 0.005(5) 0.011(5) 0.005(5)
O3 0.081(9) 0.060(7) 0.071(8) 0.001(6) 0.016(7) -0.005(6)
O4 0.059(8) 0.138(13) 0.057(7) 0.002(8) 0.014(6) 0.025(8)
N1 0.029(5) 0.030(5) 0.019(4) -0.008(3) 0.009(4) 0.001(4)
N2 0.035(5) 0.038(5) 0.026(5) -0.002(4) 0.012(4) 0.004(4)
N3 0.040(6) 0.038(5) 0.030(5) -0.002(4) 0.018(4) 0.005(4)
N4 0.024(4) 0.037(5) 0.025(4) -0.004(4) 0.011(4) 0.000(4)
N5 0.026(5) 0.035(5) 0.027(5) 0.008(4) 0.012(4) 0.004(4)
N6 0.032(5) 0.049(6) 0.028(5) 0.016(4) 0.004(4) 0.007(4)
N7 0.032(5) 0.043(6) 0.030(5) 0.013(4) 0.010(4) 0.005(4)
N8 0.027(5) 0.034(5) 0.030(5) 0.008(4) 0.011(4) 0.007(4)
N9 0.023(3) 0.027(4) 0.026(3) 0.001(3) 0.006(3) 0.006(3)
N10 0.025(4) 0.025(5) 0.033(5) -0.003(4) 0.007(4) 0.008(4)
N11 0.023(4) 0.023(4) 0.032(5) 0.004(3) 0.008(4) 0.008(3)
N12 0.025(4) 0.025(4) 0.025(4) -0.001(3) 0.010(4) 0.007(3)
N13 0.023(5) 0.078(8) 0.030(5) 0.007(5) 0.000(4) -0.002(5)
N14 0.031(5) 0.065(7) 0.027(5) -0.007(5) 0.004(4) 0.001(5)
N15 0.031(5) 0.061(7) 0.036(6) -0.002(5) 0.002(5) -0.007(5)
N16 0.030(6) 0.081(9) 0.036(6) 0.004(6) 0.008(5) -0.011(6)
C1 0.016(4) 0.023(5) 0.022(5) 0.001(4) 0.003(4) -0.003(4)
C2 0.022(5) 0.014(4) 0.027(5) 0.004(4) 0.010(4) -0.002(4)
C3 0.018(4) 0.019(4) 0.019(4) -0.002(3) 0.005(4) -0.002(4)
C4 0.021(5) 0.022(5) 0.017(4) 0.004(4) 0.007(4) 0.007(4)
C5 0.028(5) 0.023(5) 0.016(4) 0.001(4) 0.006(4) 0.004(4)
C6 0.021(5) 0.021(5) 0.022(5) 0.004(4) 0.006(4) 0.007(4)
C7 0.024(5) 0.016(4) 0.024(5) 0.002(4) 0.004(4) 0.005(4)
C8 0.026(5) 0.021(5) 0.027(5) 0.003(4) 0.010(4) 0.003(4)
C9 0.026(5) 0.016(5) 0.029(5) 0.004(4) 0.011(4) 0.005(4)
C10 0.030(6) 0.022(5) 0.027(5) -0.001(4) 0.012(4) 0.006(4)

loop_
_atom_type_symbol
_atom_type_description
_atom_type_scat_dispersion_real
_atom_type_scat_dispersion_imag
_atom_type_scat_source
C C 0.0033 0.0016 'International Tables Vol C Tables 4.2.6.8 and 6.1.1.4'
H H 0.0000 0.0000 'International Tables Vol C Tables 4.2.6.8 and 6.1.1.4'
N N 0.0061 0.0033 'International Tables Vol C Tables 4.2.6.8 and 6.1.1.4'
O O 0.0106 0.0060 'International Tables Vol C Tables 4.2.6.8 and 6.1.1.4'
Ag Ag -0.8971 1.1015 'International Tables Vol C Tables 4.2.6.8 and 6.1.1.4'

loop_
_geom_angle_atom_site_label_1
_geom_angle_atom_site_label_2
_geom_angle_atom_site_label_3
_geom_angle
_geom_angle_site_symmetry_1
_geom_angle_site_symmetry_3
N8 Ag1 N4 134.7(3) 1_455 .
N8 Ag1 N10 116.6(3) 1_455 2_565
N4 Ag1 N10 93.7(3) . 2_565
N8 Ag1 N11 98.7(3) 1_455 1_565
N4 Ag1 N11 101.2(3) . 1_565
N10 Ag1 N11 110.4(3) 2_565 1_565
O4 Ag2 N1 132.1(4) . 1_445
O4 Ag2 N12 120.0(4) . .
N1 Ag2 N12 106.2(3) 1_445 .
O1 Ag3 N5 130.1(4) . .
O1 Ag3 N9 126.5(4) . 2_565
N5 Ag3 N9 103.5(3) . 2_565
O1 Ag3 Ag4 87.6(4) . .
N5 Ag3 Ag4 109.8(2) . .
N9 Ag3 Ag4 71.8(2) 2_565 .
O2 Ag4 O3 134.7(5) . .
O2 Ag4 N15 137.7(4) . .
O3 Ag4 N15 84.6(5) . .
O2 Ag4 Ag3 77.8(3) . .
O3 Ag4 Ag3 132.7(3) . .
N15 Ag4 Ag3 84.3(3) . .
C4 N1 N2 105.5(9) . .
C4 N1 Ag2 131.7(7) . 1_665
N2 N1 Ag2 122.6(7) . 1_665
N3 N2 N1 108.5(9) . .
N2 N3 N4 109.8(9) . .
C4 N4 N3 104.9(9) . .
C4 N4 Ag1 137.9(7) . .
N3 N4 Ag1 117.2(7) . .
C5 N5 N6 104.8(9) . .
C5 N5 Ag3 131.8(7) . .
N6 N5 Ag3 123.0(7) . .
N7 N6 N5 110.0(9) . .
N6 N7 N8 108.6(9) . .
C5 N8 N7 105.3(9) . .
C5 N8 Ag1 133.2(7) . 1_655
N7 N8 Ag1 121.5(7) . 1_655
N10 N9 C9 103.7(8) . .
N10 N9 Ag3 106.6(6) . 2_565
C9 N9 Ag3 144.8(7) . 2_565
N11 N10 N9 110.6(8) . .
N11 N10 Ag1 124.1(6) . 2_565
N9 N10 Ag1 124.5(7) . 2_565
N10 N11 N12 109.0(8) . .
N10 N11 Ag1 125.3(6) . 1_545
N12 N11 Ag1 123.8(7) . 1_545
N11 N12 C9 105.9(8) . .
N11 N12 Ag2 118.5(6) . .
C9 N12 Ag2 133.5(7) . .
C10 N13 N14 105.8(10) . .
N15 N14 N13 108.5(9) . .
N14 N15 N16 109.7(10) . .
N14 N15 Ag4 124.0(8) . .
N16 N15 Ag4 120.1(8) . .
C10 N16 N15 104.4(10) . .
C2 C1 C3 121.1(9) . 2_675
C2 C1 H1A 119.5 . .
C3 C1 H1A 119.5 2_675 .
C1 C2 C3 120.9(9) . .
C1 C2 C5 118.9(9) . .
C3 C2 C5 120.0(9) . .
C2 C3 C1 118.0(9) . 2_675
C2 C3 C4 121.9(9) . .
C1 C3 C4 119.9(9) 2_675 .
N1 C4 N4 111.3(8) . .
N1 C4 C3 122.5(9) . .
N4 C4 C3 126.2(9) . .
N5 C5 N8 111.3(9) . .
N5 C5 C2 123.5(9) . .
N8 C5 C2 125.2(9) . .
C7 C6 C8 122.8(9) . 2_465
C7 C6 H6 118.6 . .
C8 C6 H6 118.6 2_465 .
C6 C7 C8 118.8(9) . .
C6 C7 C10 118.5(9) . .
C8 C7 C10 122.6(9) . .
C6 C8 C7 118.4(9) 2_465 .
C6 C8 C9 119.7(9) 2_465 .
C7 C8 C9 121.9(9) . .
N12 C9 N9 110.9(8) . .
N12 C9 C8 125.9(9) . .
N9 C9 C8 123.2(9) . .
N13 C10 N16 111.6(10) . .
N13 C10 C7 125.5(10) . .
N16 C10 C7 122.9(10) . .

loop_
_geom_bond_atom_site_label_1
_geom_bond_atom_site_label_2
_geom_bond_distance
_geom_bond_site_symmetry_2
Ag1 N8 2.253(9) 1_455
Ag1 N4 2.320(9) .
Ag1 N10 2.332(8) 2_565
Ag1 N11 2.400(9) 1_565
Ag2 O4 2.205(13) .
Ag2 N1 2.247(9) 1_445
Ag2 N12 2.362(8) .
Ag3 O1 2.189(11) .
Ag3 N5 2.277(9) .
Ag3 N9 2.419(9) 2_565
Ag3 Ag4 3.042(2) .
Ag4 O2 2.174(11) .
Ag4 O3 2.275(12) .
Ag4 N15 2.328(11) .
N1 C4 1.329(13) .
N1 N2 1.364(12) .
N1 Ag2 2.247(9) 1_665
N2 N3 1.303(14) .
N3 N4 1.361(13) .
N4 C4 1.331(13) .
N5 C5 1.328(13) .
N5 N6 1.344(13) .
N6 N7 1.302(14) .
N7 N8 1.351(13) .
N8 C5 1.328(14) .
N8 Ag1 2.253(9) 1_655
N9 N10 1.353(12) .
N9 C9 1.356(13) .
N9 Ag3 2.419(9) 2_565
N10 N11 1.311(13) .
N10 Ag1 2.332(8) 2_565
N11 N12 1.338(12) .
N11 Ag1 2.400(9) 1_545
N12 C9 1.341(13) .
N13 C10 1.311(15) .
N13 N14 1.355(14) .
N14 N15 1.300(15) .
N15 N16 1.356(15) .
N16 C10 1.332(15) .
C1 C2 1.378(14) .
C1 C3 1.412(13) 2_675
C1 H1A 0.9300 .
C2 C3 1.394(14) .
C2 C5 1.500(13) .
C3 C1 1.412(13) 2_675
C3 C4 1.468(13) .
C6 C7 1.381(13) .
C6 C8 1.387(14) 2_465
C6 H6 0.9300 .
C7 C8 1.416(14) .
C7 C10 1.474(15) .
C8 C6 1.387(14) 2_465
C8 C9 1.464(14) .

loop_
_geom_torsion_atom_site_label_1
_geom_torsion_atom_site_label_2
_geom_torsion_atom_site_label_3
_geom_torsion_atom_site_label_4
_geom_torsion
_geom_torsion_site_symmetry_1
_geom_torsion_site_symmetry_4
O1 Ag3 Ag4 O2 -87.8(5) . .
N5 Ag3 Ag4 O2 44.3(4) . .
N9 Ag3 Ag4 O2 142.5(4) 2_565 .
O1 Ag3 Ag4 O3 130.9(6) . .
N5 Ag3 Ag4 O3 -97.0(5) . .
N9 Ag3 Ag4 O3 1.1(5) 2_565 .
O1 Ag3 Ag4 N15 53.7(4) . .
N5 Ag3 Ag4 N15 -174.2(4) . .
N9 Ag3 Ag4 N15 -76.1(4) 2_565 .
C4 N1 N2 N3 0.6(12) . .
Ag2 N1 N2 N3 -176.6(7) 1_665 .
N1 N2 N3 N4 -0.2(13) . .
N2 N3 N4 C4 -0.2(12) . .
N2 N3 N4 Ag1 -178.0(7) . .
N8 Ag1 N4 C4 157.5(10) 1_455 .
N10 Ag1 N4 C4 23.5(11) 2_565 .
N11 Ag1 N4 C4 -88.2(11) 1_565 .
N8 Ag1 N4 N3 -25.7(10) 1_455 .
N10 Ag1 N4 N3 -159.7(8) 2_565 .
N11 Ag1 N4 N3 88.7(8) 1_565 .
O1 Ag3 N5 C5 -149.6(10) . .
N9 Ag3 N5 C5 30.9(10) 2_565 .
Ag4 Ag3 N5 C5 106.2(9) . .
O1 Ag3 N5 N6 39.2(11) . .
N9 Ag3 N5 N6 -140.3(8) 2_565 .
Ag4 Ag3 N5 N6 -65.0(9) . .
C5 N5 N6 N7 -0.1(13) . .
Ag3 N5 N6 N7 173.1(8) . .
N5 N6 N7 N8 -0.3(13) . .
N6 N7 N8 C5 0.5(12) . .
N6 N7 N8 Ag1 -179.9(7) . 1_655
C9 N9 N10 N11 1.5(11) . .
Ag3 N9 N10 N11 -160.4(7) 2_565 .
C9 N9 N10 Ag1 171.3(7) . 2_565
Ag3 N9 N10 Ag1 9.4(9) 2_565 2_565
N9 N10 N11 N12 -0.7(12) . .
Ag1 N10 N11 N12 -170.6(7) 2_565 .
N9 N10 N11 Ag1 163.6(7) . 1_545
Ag1 N10 N11 Ag1 -6.2(12) 2_565 1_545
N10 N11 N12 C9 -0.4(11) . .
Ag1 N11 N12 C9 -165.0(7) 1_545 .
N10 N11 N12 Ag2 165.2(6) . .
Ag1 N11 N12 Ag2 0.6(10) 1_545 .
O4 Ag2 N12 N11 53.1(9) . .
N1 Ag2 N12 N11 -113.8(7) 1_445 .
O4 Ag2 N12 C9 -146.2(10) . .
N1 Ag2 N12 C9 46.9(10) 1_445 .
C10 N13 N14 N15 -1.0(15) . .
N13 N14 N15 N16 0.4(16) . .
N13 N14 N15 Ag4 -151.7(9) . .
O2 Ag4 N15 N14 -41.3(14) . .
O3 Ag4 N15 N14 119.9(11) . .
Ag3 Ag4 N15 N14 -106.2(11) . .
O2 Ag4 N15 N16 169.3(10) . .
O3 Ag4 N15 N16 -29.5(11) . .
Ag3 Ag4 N15 N16 104.5(11) . .
N14 N15 N16 C10 0.3(16) . .
Ag4 N15 N16 C10 153.7(9) . .
C3 C1 C2 C3 -0.9(16) 2_675 .
C3 C1 C2 C5 175.0(9) 2_675 .
C1 C2 C3 C1 0.8(15) . 2_675
C5 C2 C3 C1 -175.0(9) . 2_675
C1 C2 C3 C4 -174.2(9) . .
C5 C2 C3 C4 9.9(14) . .
N2 N1 C4 N4 -0.7(12) . .
Ag2 N1 C4 N4 176.1(7) 1_665 .
N2 N1 C4 C3 179.3(9) . .
Ag2 N1 C4 C3 -3.9(15) 1_665 .
N3 N4 C4 N1 0.6(12) . .
Ag1 N4 C4 N1 177.7(8) . .
N3 N4 C4 C3 -179.4(9) . .
Ag1 N4 C4 C3 -2.3(17) . .
C2 C3 C4 N1 56.0(14) . .
C1 C3 C4 N1 -118.9(11) 2_675 .
C2 C3 C4 N4 -123.9(11) . .
C1 C3 C4 N4 61.1(14) 2_675 .
N6 N5 C5 N8 0.4(12) . .
Ag3 N5 C5 N8 -171.9(7) . .
N6 N5 C5 C2 178.0(9) . .
Ag3 N5 C5 C2 5.6(15) . .
N7 N8 C5 N5 -0.6(12) . .
Ag1 N8 C5 N5 179.9(7) 1_655 .
N7 N8 C5 C2 -178.1(9) . .
Ag1 N8 C5 C2 2.4(16) 1_655 .
C1 C2 C5 N5 -127.8(11) . .
C3 C2 C5 N5 48.2(14) . .
C1 C2 C5 N8 49.4(14) . .
C3 C2 C5 N8 -134.7(10) . .
C8 C6 C7 C8 -1.3(17) 2_465 .
C8 C6 C7 C10 174.6(10) 2_465 .
C6 C7 C8 C6 1.3(16) . 2_465
C10 C7 C8 C6 -174.4(9) . 2_465
C6 C7 C8 C9 -179.5(9) . .
C10 C7 C8 C9 4.8(16) . .
N11 N12 C9 N9 1.4(11) . .
Ag2 N12 C9 N9 -161.0(7) . .
N11 N12 C9 C8 -179.7(10) . .
Ag2 N12 C9 C8 17.9(16) . .
N10 N9 C9 N12 -1.8(11) . .
Ag3 N9 C9 N12 147.1(10) 2_565 .
N10 N9 C9 C8 179.2(9) . .
Ag3 N9 C9 C8 -31.9(18) 2_565 .
C6 C8 C9 N12 -143.0(11) 2_465 .
C7 C8 C9 N12 37.7(16) . .
C6 C8 C9 N9 35.8(15) 2_465 .
C7 C8 C9 N9 -143.4(10) . .
N14 N13 C10 N16 1.3(15) . .
N14 N13 C10 C7 -178.5(10) . .
N15 N16 C10 N13 -1.0(15) . .
N15 N16 C10 C7 178.8(10) . .
C6 C7 C10 N13 67.1(15) . .
C8 C7 C10 N13 -117.2(13) . .
C6 C7 C10 N16 -112.7(13) . .
C8 C7 C10 N16 63.0(16) . .
